data_7122949
loop_
_publ_author_name
'Li, Can'
'Liu, Yan'
'Liu, Xianghui'
'Wang, Kai'
'Guo, Wengang'

_publ_section_title
;
 Organic-base Catalyzed Asymmetric 1,4-Addition of Tritylthiol to in Situ
 Generated Aza-o-Quinone Methides at H2O/DCM Interface
;
_journal_name_full 'Chemical Communications'
_journal_paper_doi 10.1039/C8CC09382B
_journal_year 2019
_chemical_absolute_configuration ad
_chemical_formula_sum 'C42 H38 N O3 S2'
_chemical_formula_weight 668.85
_chemical_name_systematic
; 
 ? 
;
_space_group_crystal_system monoclinic
_space_group_IT_number 4
_space_group_name_Hall 'P 2yb'
_space_group_name_H-M_alt 'P 1 21 1'
_symmetry_space_group_name_Hall 'P 2yb'
_symmetry_space_group_name_H-M 'P 1 21 1'
_atom_sites_solution_hydrogens mixed
_audit_creation_method SHELXL-2013
_audit_update_record
;
2019-02-01 deposited with the CCDC.
2019-02-04 downloaded from the CCDC.
;
_cell_angle_alpha 90
_cell_angle_beta 90.090(2)
_cell_angle_gamma 90
_cell_formula_units_Z 4
_cell_length_a 9.4563(7)
_cell_length_b 40.805(4)
_cell_length_c 9.7208(9)
_cell_measurement_reflns_used 9669
_cell_measurement_temperature 173(2)
_cell_measurement_theta_max 52.088
_cell_measurement_theta_min 4.642
_cell_volume 3750.9(6)
_computing_cell_refinement 'Bruker SAINT'
_computing_data_collection 'Bruker APEX2'
_computing_data_reduction 'Bruker SAINT'
_computing_molecular_graphics 'Bruker SHELXTL'
_computing_publication_material 'Bruker SHELXTL'
_computing_structure_refinement 'SHELXL-2013 (Sheldrick, 2013)'
_computing_structure_solution 'SHELXS-97 (Sheldrick 2008)'
_diffrn_ambient_temperature 173(2)
_diffrn_measured_fraction_theta_full 0.961
_diffrn_measured_fraction_theta_max 0.986
_diffrn_measurement_device_type 'Bruker APEX-II CCD'
_diffrn_measurement_method '\f and \w scans'
_diffrn_radiation_type MoK\a
_diffrn_radiation_wavelength 0.71073
_diffrn_reflns_av_R_equivalents 0.0538
_diffrn_reflns_av_unetI/netI 0.0774
_diffrn_reflns_Laue_measured_fraction_full 0.961
_diffrn_reflns_Laue_measured_fraction_max 0.986
_diffrn_reflns_limit_h_max 11
_diffrn_reflns_limit_h_min -9
_diffrn_reflns_limit_k_max 48
_diffrn_reflns_limit_k_min -48
_diffrn_reflns_limit_l_max 11
_diffrn_reflns_limit_l_min -11
_diffrn_reflns_number 26698
_diffrn_reflns_point_group_measured_fraction_full 0.960
_diffrn_reflns_point_group_measured_fraction_max 0.986
_diffrn_reflns_theta_full 25.242
_diffrn_reflns_theta_max 24.998
_diffrn_reflns_theta_min 2.095
_exptl_absorpt_coefficient_mu 0.180
_exptl_absorpt_correction_T_max 0.7456
_exptl_absorpt_correction_T_min 0.6584
_exptl_absorpt_correction_type multi-scan
_exptl_absorpt_process_details sadabs
_exptl_crystal_colour colorless
_exptl_crystal_density_diffrn 1.184
_exptl_crystal_description prismatic
_exptl_crystal_F_000 1412
_exptl_crystal_size_max 0.200
_exptl_crystal_size_mid 0.170
_exptl_crystal_size_min 0.130
_platon_squeeze_details
;
;
_refine_diff_density_max 0.519
_refine_diff_density_min -0.471
_refine_diff_density_rms 0.084
_refine_ls_abs_structure_details
; 
 Flack x determined using 4287 quotients [(I+)-(I-)]/[(I+)+(I-)] 
 (Parsons and Flack (2004), Acta Cryst. A60, s61). 
;
_refine_ls_abs_structure_Flack 0.04(4)
_refine_ls_extinction_expression Fc^*^=kFc[1+0.001xFc^2^\l^3^/sin(2\q)]^-1/4^
_refine_ls_extinction_method SHELXL
_refine_ls_goodness_of_fit_ref 1.046
_refine_ls_hydrogen_treatment constr
_refine_ls_matrix_type full
_refine_ls_number_parameters 874
_refine_ls_number_reflns 12519
_refine_ls_number_restraints 1
_refine_ls_restrained_S_all 1.046
_refine_ls_R_factor_all 0.0906
_refine_ls_R_factor_gt 0.0803
_refine_ls_shift/su_max 0.000
_refine_ls_shift/su_mean 0.000
_refine_ls_structure_factor_coef Fsqd
_refine_ls_weighting_details 'w=1/[\s^2^(Fo^2^)+(0.1639P)^2^+0.6365P] where P=(Fo^2^+2Fc^2^)/3'
_refine_ls_weighting_scheme calc
_refine_ls_wR_factor_gt 0.2166
_refine_ls_wR_factor_ref 0.2316
_reflns_Friedel_coverage 0.968
_reflns_Friedel_fraction_full 0.960
_reflns_Friedel_fraction_max 0.985
_reflns_number_gt 10711
_reflns_number_total 12519
_reflns_threshold_expression 'I > 2\s(I)'
_cod_data_source_file c8cc09382b2.cif
_cod_data_source_block mo_d8v18109_0m
_cod_database_code 7122949
_shelx_space_group_comment
; 
The symmetry employed for this shelxl refinement is uniquely defined 
by the following loop, which should always be used as a source of 
symmetry information in preference to the above space-group names. 
They are only intended as comments. 
;
_shelx_estimated_absorpt_t_min 0.965
_shelx_estimated_absorpt_t_max 0.977
_shelxl_version_number 2013-4

loop_
_space_group_symop_operation_xyz
'x, y, z'
'-x, y+1/2, -z'

loop_
_atom_site_label
_atom_site_type_symbol
_atom_site_fract_x
_atom_site_fract_y
_atom_site_fract_z
_atom_site_U_iso_or_equiv
_atom_site_adp_type
_atom_site_occupancy
_atom_site_site_symmetry_order
_atom_site_calc_flag
_atom_site_refinement_flags_posn
_atom_site_refinement_flags_adp
S1 S 0.7230(3) 0.61117(7) -0.0795(3) 0.0350(7) Uani 1 1 d . .
S2 S 0.9271(3) 0.66528(7) 0.4720(3) 0.0355(7) Uani 1 1 d . .
S3 S 0.7743(3) 0.40023(7) 0.2752(3) 0.0360(7) Uani 1 1 d . .
S4 S 0.5584(3) 0.34954(7) 0.8201(3) 0.0319(6) Uani 1 1 d . .
N1 N 0.7100(11) 0.6280(2) 0.0771(10) 0.035(2) Uani 1 1 d . .
N2 N 0.7869(11) 0.3857(2) 0.4283(11) 0.037(2) Uani 1 1 d . .
O1 O 0.4539(12) 0.5458(2) 0.3212(10) 0.059(3) Uani 1 1 d . .
O2 O 0.6106(10) 0.5882(2) -0.0995(9) 0.042(2) Uani 1 1 d . .
O3 O 0.7340(9) 0.6385(2) -0.1705(8) 0.040(2) Uani 1 1 d . .
O4 O 1.0145(12) 0.4717(3) 0.7038(13) 0.072(3) Uani 1 1 d . .
O5 O 0.7738(10) 0.3714(2) 0.1929(9) 0.044(2) Uani 1 1 d . .
O6 O 0.8849(10) 0.4238(2) 0.2546(10) 0.046(2) Uani 1 1 d . .
C1 C 0.6741(11) 0.6117(3) 0.2019(11) 0.030(2) Uani 1 1 d . .
C2 C 0.5842(14) 0.5851(3) 0.2049(13) 0.038(3) Uani 1 1 d . .
H2 H 0.5485 0.5761 0.1217 0.046 Uiso 1 1 calc R U
C3 C 0.5468(14) 0.5719(3) 0.3295(13) 0.040(3) Uani 1 1 d . .
C4 C 0.6006(15) 0.5842(3) 0.4494(13) 0.043(3) Uani 1 1 d . .
H4 H 0.5772 0.5740 0.5344 0.052 Uiso 1 1 calc R U
C5 C 0.6895(13) 0.6115(3) 0.4483(12) 0.037(3) Uani 1 1 d . .
H5 H 0.7231 0.6205 0.5324 0.045 Uiso 1 1 calc R U
C6 C 0.7292(13) 0.6257(3) 0.3231(12) 0.034(3) Uani 1 1 d . .
C7 C 0.8165(12) 0.6566(3) 0.3207(11) 0.032(2) Uani 1 1 d . .
H7 H 0.8814 0.6549 0.2399 0.038 Uiso 1 1 calc R U
C8 C 0.7242(13) 0.6865(3) 0.2976(13) 0.037(3) Uani 1 1 d . .
C9 C 0.6049(14) 0.6915(3) 0.3845(16) 0.047(3) Uani 1 1 d . .
H9 H 0.5812 0.6762 0.4544 0.056 Uiso 1 1 calc R U
C10 C 0.5239(16) 0.7197(4) 0.3634(18) 0.059(4) Uani 1 1 d . .
H10 H 0.4455 0.7237 0.4221 0.071 Uiso 1 1 calc R U
C11 C 0.554(2) 0.7426(4) 0.259(2) 0.078(6) Uani 1 1 d . .
H11 H 0.4954 0.7614 0.2465 0.093 Uiso 1 1 calc R U
C12 C 0.6719(18) 0.7374(4) 0.171(2) 0.064(4) Uani 1 1 d . .
H12 H 0.6952 0.7525 0.1004 0.077 Uiso 1 1 calc R U
C13 C 0.7527(15) 0.7091(3) 0.1923(14) 0.045(3) Uani 1 1 d . .
H13 H 0.8304 0.7050 0.1329 0.054 Uiso 1 1 calc R U
C14 C 0.8886(12) 0.5895(3) -0.0828(10) 0.031(2) Uani 1 1 d . .
C15 C 0.8914(14) 0.5549(3) -0.0908(12) 0.039(3) Uani 1 1 d . .
C16 C 1.0237(15) 0.5404(3) -0.0945(13) 0.045(3) Uani 1 1 d . .
H16 H 1.0286 0.5172 -0.0992 0.053 Uiso 1 1 calc R U
C17 C 1.1503(15) 0.5580(3) -0.0916(13) 0.048(3) Uani 1 1 d . .
C18 C 1.1400(14) 0.5922(3) -0.0861(12) 0.041(3) Uani 1 1 d . .
H18 H 1.2246 0.6048 -0.0871 0.050 Uiso 1 1 calc R U
C19 C 1.0132(13) 0.6084(3) -0.0794(10) 0.032(2) Uani 1 1 d . .
C20 C 1.0181(14) 0.6456(3) -0.0824(15) 0.044(3) Uani 1 1 d . .
H20A H 1.1050 0.6532 -0.0376 0.067 Uiso 1 1 calc R U
H20B H 0.9359 0.6544 -0.0335 0.067 Uiso 1 1 calc R U
H20C H 1.0165 0.6532 -0.1781 0.067 Uiso 1 1 calc R U
C21 C 0.7656(17) 0.5321(3) -0.0941(18) 0.057(4) Uani 1 1 d . .
H21A H 0.7204 0.5332 -0.1848 0.086 Uiso 1 1 calc R U
H21B H 0.6977 0.5387 -0.0233 0.086 Uiso 1 1 calc R U
H21C H 0.7972 0.5096 -0.0763 0.086 Uiso 1 1 calc R U
C22 C 1.2902(19) 0.5406(5) -0.0888(19) 0.073(5) Uani 1 1 d . .
H22A H 1.3623 0.5552 -0.0501 0.110 Uiso 1 1 calc R U
H22B H 1.3170 0.5345 -0.1826 0.110 Uiso 1 1 calc R U
H22C H 1.2828 0.5209 -0.0318 0.110 Uiso 1 1 calc R U
C23 C 1.0939(13) 0.6448(3) 0.4265(12) 0.036(3) Uani 1 1 d . .
C24 C 1.0609(13) 0.6083(3) 0.4147(11) 0.033(2) Uani 1 1 d . .
C25 C 1.0265(14) 0.5906(3) 0.5311(13) 0.042(3) Uani 1 1 d . .
H25 H 1.0330 0.6009 0.6186 0.051 Uiso 1 1 calc R U
C26 C 0.9820(15) 0.5578(3) 0.5229(14) 0.046(3) Uani 1 1 d . .
H26 H 0.9633 0.5456 0.6043 0.055 Uiso 1 1 calc R U
C27 C 0.9663(18) 0.5437(4) 0.3983(15) 0.055(4) Uani 1 1 d . .
H27 H 0.9321 0.5218 0.3928 0.066 Uiso 1 1 calc R U
C28 C 0.9984(18) 0.5600(4) 0.2796(14) 0.053(4) Uani 1 1 d . .
H28 H 0.9891 0.5496 0.1926 0.064 Uiso 1 1 calc R U
C29 C 1.0453(13) 0.5927(3) 0.2897(12) 0.034(2) Uani 1 1 d . .
H29 H 1.0670 0.6044 0.2078 0.041 Uiso 1 1 calc R U
C30 C 1.1677(12) 0.6600(3) 0.3003(10) 0.032(2) Uani 1 1 d . .
C31 C 1.2820(14) 0.6440(3) 0.2397(12) 0.039(3) Uani 1 1 d . .
H31 H 1.3103 0.6232 0.2745 0.047 Uiso 1 1 calc R U
C32 C 1.3544(13) 0.6574(4) 0.1314(12) 0.043(3) Uani 1 1 d . .
H32 H 1.4245 0.6450 0.0845 0.052 Uiso 1 1 calc R U
C33 C 1.3233(15) 0.6898(4) 0.0906(14) 0.050(3) Uani 1 1 d . .
H33 H 1.3789 0.7004 0.0226 0.060 Uiso 1 1 calc R U
C34 C 1.2105(14) 0.7059(3) 0.1511(13) 0.041(3) Uani 1 1 d . .
H34 H 1.1857 0.7273 0.1207 0.049 Uiso 1 1 calc R U
C35 C 1.1339(15) 0.6913(3) 0.2550(12) 0.040(3) Uani 1 1 d . .
H35 H 1.0573 0.7028 0.2958 0.048 Uiso 1 1 calc R U
C36 C 1.2001(12) 0.6525(3) 0.5465(11) 0.033(3) Uani 1 1 d . .
C37 C 1.3019(15) 0.6292(4) 0.5828(13) 0.047(3) Uani 1 1 d . .
H37 H 1.3004 0.6079 0.5429 0.057 Uiso 1 1 calc R U
C38 C 1.4094(14) 0.6379(4) 0.6820(15) 0.048(3) Uani 1 1 d . .
H38 H 1.4818 0.6228 0.7057 0.058 Uiso 1 1 calc R U
C39 C 1.4056(15) 0.6674(5) 0.7396(12) 0.057(4) Uani 1 1 d . .
H39 H 1.4740 0.6726 0.8079 0.069 Uiso 1 1 calc R U
C40 C 1.3093(16) 0.6904(4) 0.7056(15) 0.053(4) Uani 1 1 d . .
H40 H 1.3140 0.7115 0.7460 0.064 Uiso 1 1 calc R U
C41 C 1.2000(16) 0.6829(3) 0.6086(13) 0.044(3) Uani 1 1 d . .
H41 H 1.1289 0.6986 0.5875 0.053 Uiso 1 1 calc R U
C42 C 0.3876(19) 0.5334(4) 0.4398(18) 0.069(5) Uani 1 1 d . .
H42A H 0.4594 0.5282 0.5093 0.104 Uiso 1 1 calc R U
H42B H 0.3351 0.5135 0.4162 0.104 Uiso 1 1 calc R U
H42C H 0.3222 0.5498 0.4764 0.104 Uiso 1 1 calc R U
C43 C 0.8086(11) 0.4024(3) 0.5594(12) 0.029(2) Uani 1 1 d . .
C44 C 0.9030(12) 0.4298(3) 0.5640(14) 0.036(3) Uani 1 1 d . .
H44 H 0.9472 0.4377 0.4827 0.044 Uiso 1 1 calc R U
C45 C 0.9280(13) 0.4445(3) 0.6881(15) 0.045(3) Uani 1 1 d . .
C46 C 0.8703(14) 0.4334(3) 0.8068(14) 0.044(3) Uani 1 1 d . .
H46 H 0.8866 0.4446 0.8911 0.053 Uiso 1 1 calc R U
C47 C 0.7864(14) 0.4053(3) 0.8028(12) 0.037(3) Uani 1 1 d . .
H47 H 0.7493 0.3966 0.8860 0.045 Uiso 1 1 calc R U
C48 C 0.7563(12) 0.3898(2) 0.6794(12) 0.030(2) Uani 1 1 d . .
C49 C 0.6692(12) 0.3574(3) 0.6740(12) 0.031(2) Uani 1 1 d . .
H49 H 0.6060 0.3588 0.5916 0.037 Uiso 1 1 calc R U
C50 C 0.7653(11) 0.3282(3) 0.6527(11) 0.029(2) Uani 1 1 d . .
C51 C 0.7343(14) 0.3045(3) 0.5513(13) 0.040(3) Uani 1 1 d . .
H51 H 0.6525 0.3066 0.4952 0.048 Uiso 1 1 calc R U
C52 C 0.8244(18) 0.2783(3) 0.5351(17) 0.056(4) Uani 1 1 d . .
H52 H 0.8060 0.2629 0.4637 0.067 Uiso 1 1 calc R U
C53 C 0.9392(17) 0.2736(3) 0.6183(19) 0.060(4) Uani 1 1 d . .
H53 H 0.9967 0.2547 0.6072 0.073 Uiso 1 1 calc R U
C54 C 0.9719(17) 0.2967(4) 0.7200(19) 0.063(4) Uani 1 1 d . .
H54 H 1.0529 0.2940 0.7769 0.075 Uiso 1 1 calc R U
C55 C 0.8834(13) 0.3237(4) 0.7359(14) 0.045(3) Uani 1 1 d . .
H55 H 0.9042 0.3393 0.8053 0.053 Uiso 1 1 calc R U
C56 C 0.6092(14) 0.4201(3) 0.2569(12) 0.034(3) Uani 1 1 d . .
C57 C 0.5983(16) 0.4544(4) 0.2420(13) 0.048(3) Uani 1 1 d . .
C58 C 0.4655(14) 0.4672(3) 0.2171(12) 0.043(3) Uani 1 1 d . .
H58 H 0.4588 0.4901 0.2020 0.052 Uiso 1 1 calc R U
C59 C 0.3422(14) 0.4494(3) 0.2124(12) 0.041(3) Uani 1 1 d . .
C60 C 0.3562(13) 0.4160(3) 0.2356(12) 0.038(3) Uani 1 1 d . .
H60 H 0.2732 0.4029 0.2381 0.046 Uiso 1 1 calc R U
C61 C 0.4856(13) 0.4009(3) 0.2551(10) 0.036(3) Uani 1 1 d . .
C62 C 0.4826(14) 0.3638(3) 0.2737(13) 0.039(3) Uani 1 1 d . .
H62A H 0.3845 0.3561 0.2712 0.059 Uiso 1 1 calc R U
H62B H 0.5252 0.3581 0.3625 0.059 Uiso 1 1 calc R U
H62C H 0.5362 0.3534 0.1994 0.059 Uiso 1 1 calc R U
C63 C 0.7240(17) 0.4783(3) 0.2489(17) 0.056(4) Uani 1 1 d . .
H63A H 0.7765 0.4775 0.1621 0.083 Uiso 1 1 calc R U
H63B H 0.7866 0.4721 0.3249 0.083 Uiso 1 1 calc R U
H63C H 0.6888 0.5006 0.2639 0.083 Uiso 1 1 calc R U
C64 C 0.1999(15) 0.4650(4) 0.1838(16) 0.057(4) Uani 1 1 d . .
H64A H 0.1895 0.4687 0.0847 0.086 Uiso 1 1 calc R U
H64B H 0.1936 0.4860 0.2325 0.086 Uiso 1 1 calc R U
H64C H 0.1245 0.4504 0.2157 0.086 Uiso 1 1 calc R U
C65 C 0.3887(12) 0.3698(3) 0.7681(11) 0.028(2) Uani 1 1 d . .
C66 C 0.4240(12) 0.4059(3) 0.7482(10) 0.030(2) Uani 1 1 d . .
C67 C 0.4477(13) 0.4263(3) 0.8649(11) 0.035(3) Uani 1 1 d . .
H67 H 0.4323 0.4180 0.9549 0.042 Uiso 1 1 calc R U
C68 C 0.4924(14) 0.4576(3) 0.8471(11) 0.035(3) Uani 1 1 d . .
H68 H 0.5104 0.4708 0.9258 0.042 Uiso 1 1 calc R U
C69 C 0.5128(13) 0.4710(3) 0.7164(14) 0.040(3) Uani 1 1 d . .
H69 H 0.5390 0.4933 0.7052 0.048 Uiso 1 1 calc R U
C70 C 0.4937(13) 0.4509(3) 0.6047(11) 0.034(3) Uani 1 1 d . .
H70 H 0.5131 0.4591 0.5152 0.041 Uiso 1 1 calc R U
C71 C 0.4476(14) 0.4196(3) 0.6195(11) 0.036(3) Uani 1 1 d . .
H71 H 0.4310 0.4067 0.5396 0.043 Uiso 1 1 calc R U
C72 C 0.3202(11) 0.3525(3) 0.6422(10) 0.028(2) Uani 1 1 d . .
C73 C 0.2100(13) 0.3688(3) 0.5713(11) 0.035(3) Uani 1 1 d . .
H73 H 0.1861 0.3907 0.5943 0.042 Uiso 1 1 calc R U
C74 C 0.1360(11) 0.3523(3) 0.4667(13) 0.039(3) Uani 1 1 d . .
H74 H 0.0606 0.3630 0.4203 0.047 Uiso 1 1 calc R U
C75 C 0.1712(15) 0.3214(4) 0.4316(13) 0.046(3) Uani 1 1 d . .
H75 H 0.1227 0.3107 0.3587 0.055 Uiso 1 1 calc R U
C76 C 0.2769(14) 0.3054(3) 0.5011(12) 0.036(3) Uani 1 1 d . .
H76 H 0.2990 0.2834 0.4778 0.043 Uiso 1 1 calc R U
C77 C 0.3524(14) 0.3211(3) 0.6055(13) 0.039(3) Uani 1 1 d . .
H77 H 0.4267 0.3098 0.6514 0.046 Uiso 1 1 calc R U
C78 C 0.2865(13) 0.3628(3) 0.8871(10) 0.030(2) Uani 1 1 d . .
C79 C 0.1769(13) 0.3843(3) 0.9166(12) 0.036(3) Uani 1 1 d . .
H79 H 0.1696 0.4040 0.8647 0.043 Uiso 1 1 calc R U
C80 C 0.0797(14) 0.3786(3) 1.0161(12) 0.041(3) Uani 1 1 d . .
H80 H 0.0110 0.3946 1.0396 0.049 Uiso 1 1 calc R U
C81 C 0.0841(13) 0.3478(3) 1.0840(12) 0.037(3) Uani 1 1 d . .
H81 H 0.0144 0.3426 1.1508 0.045 Uiso 1 1 calc R U
C82 C 0.1850(14) 0.3262(4) 1.0551(12) 0.046(3) Uani 1 1 d . .
H82 H 0.1889 0.3061 1.1047 0.055 Uiso 1 1 calc R U
C83 C 0.2851(12) 0.3324(3) 0.9530(11) 0.033(3) Uani 1 1 d . .
H83 H 0.3520 0.3160 0.9285 0.040 Uiso 1 1 calc R U
C84 C 1.1238(17) 0.4761(4) 0.6164(19) 0.062(4) Uani 1 1 d . .
H84A H 1.1144 0.4610 0.5385 0.093 Uiso 1 1 d R U
H84B H 1.2130 0.4718 0.6647 0.093 Uiso 1 1 d R U
H84C H 1.1235 0.4988 0.5827 0.093 Uiso 1 1 d R U

loop_
_atom_site_aniso_label
_atom_site_aniso_U_11
_atom_site_aniso_U_22
_atom_site_aniso_U_33
_atom_site_aniso_U_23
_atom_site_aniso_U_13
_atom_site_aniso_U_12
S1 0.0366(16) 0.0396(17) 0.0288(13) -0.0003(12) -0.0055(11) -0.0044(13)
S2 0.0368(15) 0.0393(16) 0.0304(13) -0.0073(12) -0.0006(11) 0.0054(13)
S3 0.0342(16) 0.0402(16) 0.0337(14) 0.0004(12) 0.0115(11) -0.0018(13)
S4 0.0321(14) 0.0355(15) 0.0282(13) 0.0056(11) 0.0024(11) 0.0023(12)
N1 0.040(6) 0.037(6) 0.029(5) -0.004(4) -0.001(4) -0.004(4)
N2 0.041(6) 0.028(5) 0.043(6) 0.001(4) -0.001(5) -0.001(4)
O1 0.083(8) 0.045(5) 0.047(5) 0.002(4) 0.015(5) -0.014(5)
O2 0.040(5) 0.044(5) 0.043(5) 0.001(4) -0.005(4) -0.012(4)
O3 0.045(5) 0.045(5) 0.030(4) 0.013(4) -0.006(4) 0.006(4)
O4 0.058(6) 0.059(6) 0.098(9) -0.040(6) 0.022(6) -0.034(5)
O5 0.050(5) 0.043(5) 0.040(5) -0.009(4) 0.012(4) 0.008(4)
O6 0.034(5) 0.057(6) 0.049(5) 0.009(4) 0.015(4) -0.006(4)
C1 0.025(5) 0.031(6) 0.034(6) 0.005(5) 0.006(4) 0.010(4)
C2 0.041(7) 0.035(6) 0.038(6) -0.001(5) 0.010(5) 0.003(5)
C3 0.050(7) 0.024(6) 0.047(7) -0.011(5) 0.016(6) -0.009(5)
C4 0.054(8) 0.040(7) 0.036(6) -0.001(5) 0.016(5) 0.007(6)
C5 0.046(7) 0.030(6) 0.036(6) -0.001(5) 0.001(5) -0.003(5)
C6 0.033(6) 0.034(6) 0.035(6) 0.008(5) 0.009(5) 0.017(5)
C7 0.029(6) 0.042(7) 0.024(5) -0.001(5) 0.005(4) 0.001(5)
C8 0.041(6) 0.021(5) 0.049(7) -0.006(5) -0.017(6) 0.001(5)
C9 0.036(7) 0.034(7) 0.070(9) -0.011(6) -0.004(6) 0.011(5)
C10 0.049(9) 0.049(9) 0.079(10) -0.031(8) -0.015(7) 0.022(7)
C11 0.069(11) 0.045(9) 0.119(16) -0.042(10) -0.047(11) 0.008(8)
C12 0.061(10) 0.035(8) 0.097(12) 0.004(8) -0.021(9) 0.012(7)
C13 0.055(8) 0.030(6) 0.051(7) 0.002(6) -0.005(6) -0.006(6)
C14 0.031(6) 0.043(7) 0.018(5) -0.001(4) -0.004(4) -0.003(5)
C15 0.055(8) 0.029(6) 0.034(6) -0.016(5) 0.002(5) 0.002(5)
C16 0.054(8) 0.037(7) 0.043(7) 0.001(5) -0.009(6) 0.009(6)
C17 0.052(8) 0.049(8) 0.041(7) -0.019(6) -0.007(6) 0.010(6)
C18 0.039(7) 0.057(8) 0.028(6) 0.002(5) -0.007(5) -0.006(6)
C19 0.045(7) 0.035(6) 0.018(4) -0.003(4) -0.004(4) -0.013(5)
C20 0.041(7) 0.039(7) 0.053(7) -0.008(6) 0.002(6) -0.013(5)
C21 0.057(9) 0.036(7) 0.078(10) -0.006(7) 0.004(8) 0.001(7)
C22 0.066(11) 0.078(12) 0.075(10) -0.011(9) -0.001(9) 0.029(9)
C23 0.030(6) 0.051(7) 0.028(5) -0.001(5) 0.002(5) 0.011(5)
C24 0.035(6) 0.032(6) 0.031(5) -0.009(5) -0.010(5) 0.007(5)
C25 0.044(7) 0.047(8) 0.036(6) -0.007(5) -0.007(5) -0.004(6)
C26 0.058(8) 0.036(7) 0.043(7) -0.003(6) 0.008(6) -0.006(6)
C27 0.077(11) 0.035(7) 0.053(8) -0.007(6) -0.009(7) -0.010(7)
C28 0.081(10) 0.043(8) 0.037(7) -0.009(6) -0.015(7) 0.008(7)
C29 0.045(7) 0.030(6) 0.027(5) -0.002(4) -0.003(5) -0.002(5)
C30 0.035(6) 0.043(7) 0.019(5) -0.005(5) -0.004(4) -0.002(5)
C31 0.039(7) 0.047(8) 0.031(6) 0.004(5) -0.003(5) 0.008(6)
C32 0.031(6) 0.070(9) 0.029(6) 0.003(6) -0.006(5) 0.005(6)
C33 0.048(8) 0.063(9) 0.038(7) 0.001(6) 0.004(6) 0.001(6)
C34 0.048(7) 0.033(7) 0.043(7) -0.010(5) 0.001(6) -0.006(5)
C35 0.050(7) 0.042(7) 0.029(6) -0.011(5) 0.002(5) -0.005(6)
C36 0.038(7) 0.037(6) 0.024(5) -0.005(5) 0.002(5) -0.002(5)
C37 0.053(8) 0.051(8) 0.037(6) -0.001(6) -0.020(6) 0.012(6)
C38 0.039(7) 0.049(8) 0.057(8) 0.004(7) -0.016(6) 0.001(6)
C39 0.040(8) 0.106(13) 0.026(6) -0.003(7) -0.005(5) -0.020(8)
C40 0.054(9) 0.050(8) 0.055(8) -0.008(7) -0.024(7) 0.005(7)
C41 0.055(8) 0.038(7) 0.038(6) -0.004(5) -0.012(6) 0.004(6)
C42 0.077(11) 0.059(9) 0.072(10) 0.020(8) 0.034(9) -0.016(8)
C43 0.027(6) 0.018(5) 0.042(6) -0.003(5) 0.002(5) -0.004(4)
C44 0.032(7) 0.031(6) 0.047(7) 0.004(5) 0.019(5) -0.005(5)
C45 0.028(6) 0.048(7) 0.060(8) -0.025(6) -0.003(6) 0.000(5)
C46 0.040(7) 0.049(8) 0.042(7) -0.015(6) -0.001(6) -0.004(6)
C47 0.040(7) 0.046(7) 0.026(5) -0.001(5) -0.004(5) 0.004(5)
C48 0.036(6) 0.019(5) 0.036(6) 0.001(4) 0.003(5) 0.002(4)
C49 0.032(6) 0.025(6) 0.035(5) 0.002(4) 0.001(5) -0.003(4)
C50 0.022(5) 0.033(6) 0.032(6) -0.003(4) 0.010(4) -0.001(4)
C51 0.034(6) 0.042(7) 0.044(7) 0.005(5) 0.007(5) 0.004(5)
C52 0.071(10) 0.020(6) 0.078(10) -0.004(6) 0.022(8) -0.003(6)
C53 0.050(9) 0.028(7) 0.104(12) 0.010(7) 0.008(9) 0.003(6)
C54 0.054(9) 0.051(9) 0.082(11) 0.024(8) 0.005(8) 0.007(7)
C55 0.034(7) 0.053(8) 0.047(7) 0.005(6) -0.001(5) 0.010(6)
C56 0.046(7) 0.024(5) 0.031(6) 0.007(5) 0.004(5) 0.001(5)
C57 0.055(9) 0.054(8) 0.034(6) 0.002(6) 0.011(6) -0.017(7)
C58 0.052(8) 0.047(8) 0.031(6) 0.008(5) -0.004(5) -0.002(6)
C59 0.048(7) 0.049(8) 0.027(6) 0.003(5) -0.002(5) 0.003(6)
C60 0.027(6) 0.061(8) 0.027(5) 0.000(5) 0.003(4) -0.014(5)
C61 0.035(6) 0.053(7) 0.019(5) 0.000(5) 0.003(4) -0.004(6)
C62 0.050(7) 0.035(6) 0.034(6) -0.007(5) -0.003(5) -0.014(6)
C63 0.059(9) 0.032(7) 0.076(10) 0.008(6) -0.017(8) -0.013(6)
C64 0.052(8) 0.067(10) 0.053(8) 0.012(7) -0.001(7) 0.003(7)
C65 0.031(6) 0.025(6) 0.028(5) -0.007(4) 0.002(4) -0.002(4)
C66 0.025(5) 0.046(7) 0.018(5) -0.002(4) 0.002(4) 0.002(5)
C67 0.044(7) 0.046(7) 0.016(5) -0.004(5) 0.002(4) 0.008(5)
C68 0.049(7) 0.038(6) 0.019(5) -0.002(4) 0.001(5) 0.000(5)
C69 0.038(6) 0.034(6) 0.048(7) 0.007(5) 0.006(5) 0.005(5)
C70 0.042(7) 0.038(7) 0.023(5) 0.008(5) 0.005(5) -0.007(5)
C71 0.047(7) 0.043(7) 0.017(5) 0.007(5) -0.003(5) 0.008(6)
C72 0.022(5) 0.042(6) 0.021(5) -0.003(5) -0.002(4) 0.001(4)
C73 0.032(6) 0.048(7) 0.024(5) 0.003(5) 0.004(5) 0.008(5)
C74 0.017(5) 0.056(8) 0.044(7) -0.003(6) 0.000(5) -0.001(5)
C75 0.054(8) 0.051(8) 0.033(6) 0.001(6) 0.002(6) -0.008(6)
C76 0.047(7) 0.030(6) 0.031(6) -0.001(5) 0.006(5) -0.006(5)
C77 0.042(7) 0.032(6) 0.042(7) -0.001(5) 0.006(5) 0.001(5)
C78 0.035(6) 0.039(6) 0.016(5) 0.004(4) 0.007(4) -0.003(5)
C79 0.035(6) 0.041(7) 0.031(6) 0.002(5) 0.001(5) 0.005(5)
C80 0.044(7) 0.054(8) 0.026(6) -0.013(5) 0.002(5) -0.003(6)
C81 0.042(7) 0.035(6) 0.035(6) 0.013(5) 0.010(5) 0.007(5)
C82 0.051(8) 0.053(8) 0.033(6) 0.021(6) 0.017(6) -0.011(6)
C83 0.033(6) 0.041(6) 0.027(5) 0.003(5) 0.009(5) 0.016(5)
C84 0.052(8) 0.039(8) 0.095(12) -0.006(8) 0.006(8) -0.012(7)

loop_
_atom_type_symbol
_atom_type_description
_atom_type_scat_dispersion_real
_atom_type_scat_dispersion_imag
_atom_type_scat_source
C C 0.0033 0.0016 'International Tables Vol C Tables 4.2.6.8 and 6.1.1.4'
H H 0.0000 0.0000 'International Tables Vol C Tables 4.2.6.8 and 6.1.1.4'
N N 0.0061 0.0033 'International Tables Vol C Tables 4.2.6.8 and 6.1.1.4'
O O 0.0106 0.0060 'International Tables Vol C Tables 4.2.6.8 and 6.1.1.4'
S S 0.1246 0.1234 'International Tables Vol C Tables 4.2.6.8 and 6.1.1.4'

loop_
_geom_angle_atom_site_label_1
_geom_angle_atom_site_label_2
_geom_angle_atom_site_label_3
_geom_angle
O3 S1 O2 118.8(5)
O3 S1 N1 104.4(5)
O2 S1 N1 109.7(5)
O3 S1 C14 108.0(5)
O2 S1 C14 108.7(6)
N1 S1 C14 106.5(5)
C7 S2 C23 102.0(5)
O5 S3 O6 118.5(6)
O5 S3 N2 102.5(5)
O6 S3 N2 108.9(6)
O5 S3 C56 108.7(6)
O6 S3 C56 108.8(5)
N2 S3 C56 109.1(5)
C49 S4 C65 102.1(5)
C1 N1 S1 126.9(8)
C43 N2 S3 130.2(8)
C3 O1 C42 120.9(12)
C84 O4 C45 119.2(11)
C2 C1 C6 121.9(10)
C2 C1 N1 122.2(11)
C6 C1 N1 115.7(10)
C3 C2 C1 119.2(12)
C3 C2 H2 120.4
C1 C2 H2 120.4
C4 C3 C2 120.8(11)
C4 C3 O1 124.6(11)
C2 C3 O1 114.6(11)
C3 C4 C5 120.6(11)
C3 C4 H4 119.7
C5 C4 H4 119.7
C4 C5 C6 119.9(11)
C4 C5 H5 120.0
C6 C5 H5 120.0
C5 C6 C1 117.4(11)
C5 C6 C7 120.4(11)
C1 C6 C7 121.9(10)
C6 C7 C8 111.1(9)
C6 C7 S2 117.4(8)
C8 C7 S2 106.9(8)
C6 C7 H7 107.0
C8 C7 H7 107.0
S2 C7 H7 107.0
C13 C8 C9 119.4(12)
C13 C8 C7 121.7(12)
C9 C8 C7 118.9(11)
C10 C9 C8 117.7(15)
C10 C9 H9 121.1
C8 C9 H9 121.1
C9 C10 C11 122.8(16)
C9 C10 H10 118.6
C11 C10 H10 118.6
C10 C11 C12 119.4(15)
C10 C11 H11 120.3
C12 C11 H11 120.3
C13 C12 C11 117.7(17)
C13 C12 H12 121.2
C11 C12 H12 121.2
C12 C13 C8 123.0(15)
C12 C13 H13 118.5
C8 C13 H13 118.5
C19 C14 C15 122.3(11)
C19 C14 S1 117.1(9)
C15 C14 S1 120.6(9)
C16 C15 C14 116.5(11)
C16 C15 C21 116.6(11)
C14 C15 C21 127.0(11)
C15 C16 C17 123.6(12)
C15 C16 H16 118.2
C17 C16 H16 118.2
C16 C17 C18 117.0(12)
C16 C17 C22 120.9(13)
C18 C17 C22 122.0(14)
C19 C18 C17 122.9(12)
C19 C18 H18 118.6
C17 C18 H18 118.6
C18 C19 C14 117.7(11)
C18 C19 C20 117.0(11)
C14 C19 C20 125.0(11)
C19 C20 H20A 109.5
C19 C20 H20B 109.5
H20A C20 H20B 109.5
C19 C20 H20C 109.5
H20A C20 H20C 109.5
H20B C20 H20C 109.5
C15 C21 H21A 109.5
C15 C21 H21B 109.5
H21A C21 H21B 109.5
C15 C21 H21C 109.5
H21A C21 H21C 109.5
H21B C21 H21C 109.5
C17 C22 H22A 109.5
C17 C22 H22B 109.5
H22A C22 H22B 109.5
C17 C22 H22C 109.5
H22A C22 H22C 109.5
H22B C22 H22C 109.5
C24 C23 C30 115.1(10)
C24 C23 C36 112.3(10)
C30 C23 C36 102.8(9)
C24 C23 S2 106.6(8)
C30 C23 S2 113.5(8)
C36 C23 S2 106.2(8)
C29 C24 C25 117.1(11)
C29 C24 C23 122.5(11)
C25 C24 C23 119.8(10)
C24 C25 C26 121.5(11)
C24 C25 H25 119.3
C26 C25 H25 119.3
C27 C26 C25 119.3(13)
C27 C26 H26 120.4
C25 C26 H26 120.4
C26 C27 C28 121.7(13)
C26 C27 H27 119.2
C28 C27 H27 119.2
C27 C28 C29 118.3(12)
C27 C28 H28 120.8
C29 C28 H28 120.8
C24 C29 C28 122.1(11)
C24 C29 H29 119.0
C28 C29 H29 119.0
C35 C30 C31 118.4(11)
C35 C30 C23 121.1(10)
C31 C30 C23 120.0(11)
C32 C31 C30 121.8(12)
C32 C31 H31 119.1
C30 C31 H31 119.1
C31 C32 C33 119.0(12)
C31 C32 H32 120.5
C33 C32 H32 120.5
C34 C33 C32 119.1(13)
C34 C33 H33 120.5
C32 C33 H33 120.5
C35 C34 C33 120.9(13)
C35 C34 H34 119.6
C33 C34 H34 119.6
C34 C35 C30 120.5(12)
C34 C35 H35 119.7
C30 C35 H35 119.7
C41 C36 C37 120.1(11)
C41 C36 C23 120.2(11)
C37 C36 C23 119.5(10)
C36 C37 C38 119.0(12)
C36 C37 H37 120.5
C38 C37 H37 120.5
C39 C38 C37 119.1(13)
C39 C38 H38 120.5
C37 C38 H38 120.5
C38 C39 C40 123.1(13)
C38 C39 H39 118.5
C40 C39 H39 118.5
C39 C40 C41 120.1(14)
C39 C40 H40 120.0
C41 C40 H40 120.0
C36 C41 C40 118.6(12)
C36 C41 H41 120.7
C40 C41 H41 120.7
O1 C42 H42A 109.5
O1 C42 H42B 109.5
H42A C42 H42B 109.5
O1 C42 H42C 109.5
H42A C42 H42C 109.5
H42B C42 H42C 109.5
C48 C43 C44 119.5(11)
C48 C43 N2 121.2(9)
C44 C43 N2 118.6(10)
C45 C44 C43 118.4(11)
C45 C44 H44 120.8
C43 C44 H44 120.8
C46 C45 C44 122.5(12)
C46 C45 O4 114.3(12)
C44 C45 O4 123.2(13)
C45 C46 C47 118.7(12)
C45 C46 H46 120.7
C47 C46 H46 120.7
C48 C47 C46 121.0(11)
C48 C47 H47 119.5
C46 C47 H47 119.5
C43 C48 C47 119.6(10)
C43 C48 C49 118.7(10)
C47 C48 C49 121.6(10)
C50 C49 C48 110.8(9)
C50 C49 S4 108.7(7)
C48 C49 S4 115.6(8)
C50 C49 H49 107.1
C48 C49 H49 107.1
S4 C49 H49 107.1
C55 C50 C51 118.7(11)
C55 C50 C49 120.6(10)
C51 C50 C49 120.7(10)
C52 C51 C50 119.0(13)
C52 C51 H51 120.5
C50 C51 H51 120.5
C53 C52 C51 122.1(14)
C53 C52 H52 118.9
C51 C52 H52 118.9
C52 C53 C54 119.9(14)
C52 C53 H53 120.1
C54 C53 H53 120.1
C55 C54 C53 118.6(15)
C55 C54 H54 120.7
C53 C54 H54 120.7
C50 C55 C54 121.6(14)
C50 C55 H55 119.2
C54 C55 H55 119.2
C61 C56 C57 119.3(12)
C61 C56 S3 118.7(9)
C57 C56 S3 122.0(10)
C58 C57 C56 117.3(12)
C58 C57 C63 118.1(13)
C56 C57 C63 124.6(13)
C59 C58 C57 125.4(13)
C59 C58 H58 117.3
C57 C58 H58 117.3
C58 C59 C60 115.6(12)
C58 C59 C64 122.6(12)
C60 C59 C64 121.8(12)
C61 C60 C59 122.8(11)
C61 C60 H60 118.6
C59 C60 H60 118.6
C60 C61 C56 119.5(12)
C60 C61 C62 116.1(11)
C56 C61 C62 124.4(11)
C61 C62 H62A 109.5
C61 C62 H62B 109.5
H62A C62 H62B 109.5
C61 C62 H62C 109.5
H62A C62 H62C 109.5
H62B C62 H62C 109.5
C57 C63 H63A 109.5
C57 C63 H63B 109.5
H63A C63 H63B 109.5
C57 C63 H63C 109.5
H63A C63 H63C 109.5
H63B C63 H63C 109.5
C59 C64 H64A 109.5
C59 C64 H64B 109.5
H64A C64 H64B 109.5
C59 C64 H64C 109.5
H64A C64 H64C 109.5
H64B C64 H64C 109.5
C66 C65 C78 114.4(9)
C66 C65 C72 115.5(9)
C78 C65 C72 104.3(8)
C66 C65 S4 105.9(7)
C78 C65 S4 104.8(7)
C72 C65 S4 111.6(7)
C71 C66 C67 117.1(11)
C71 C66 C65 122.7(10)
C67 C66 C65 119.9(9)
C68 C67 C66 119.9(10)
C68 C67 H67 120.1
C66 C67 H67 120.1
C67 C68 C69 121.8(11)
C67 C68 H68 119.1
C69 C68 H68 119.1
C70 C69 C68 118.0(11)
C70 C69 H69 121.0
C68 C69 H69 121.0
C71 C70 C69 121.3(10)
C71 C70 H70 119.4
C69 C70 H70 119.4
C70 C71 C66 121.8(11)
C70 C71 H71 119.1
C66 C71 H71 119.1
C77 C72 C73 118.5(11)
C77 C72 C65 122.6(10)
C73 C72 C65 118.5(10)
C74 C73 C72 119.6(11)
C74 C73 H73 120.2
C72 C73 H73 120.2
C75 C74 C73 120.5(12)
C75 C74 H74 119.7
C73 C74 H74 119.7
C74 C75 C76 120.0(12)
C74 C75 H75 120.0
C76 C75 H75 120.0
C75 C76 C77 120.9(12)
C75 C76 H76 119.6
C77 C76 H76 119.6
C72 C77 C76 120.4(12)
C72 C77 H77 119.8
C76 C77 H77 119.8
C79 C78 C83 117.3(10)
C79 C78 C65 120.7(10)
C83 C78 C65 121.1(10)
C80 C79 C78 123.0(12)
C80 C79 H79 118.5
C78 C79 H79 118.5
C79 C80 C81 117.8(12)
C79 C80 H80 121.1
C81 C80 H80 121.1
C82 C81 C80 120.6(11)
C82 C81 H81 119.7
C80 C81 H81 119.7
C81 C82 C83 121.1(11)
C81 C82 H82 119.5
C83 C82 H82 119.5
C82 C83 C78 119.7(11)
C82 C83 H83 120.1
C78 C83 H83 120.1
O4 C84 H84A 109.5
O4 C84 H84B 109.5
H84A C84 H84B 109.5
O4 C84 H84C 109.5
H84A C84 H84C 109.5
H84B C84 H84C 109.5

loop_
_geom_bond_atom_site_label_1
_geom_bond_atom_site_label_2
_geom_bond_distance
S1 O3 1.428(8)
S1 O2 1.431(9)
S1 N1 1.674(10)
S1 C14 1.800(12)
S2 C7 1.838(11)
S2 C23 1.838(12)
S3 O5 1.423(9)
S3 O6 1.435(9)
S3 N2 1.607(11)
S3 C56 1.767(13)
S4 C49 1.796(12)
S4 C65 1.873(11)
N1 C1 1.425(14)
N2 C43 1.460(15)
O1 C3 1.382(15)
O1 C42 1.407(16)
O4 C84 1.351(19)
O4 C45 1.389(16)
C1 C2 1.378(18)
C1 C6 1.408(17)
C2 C3 1.373(18)
C2 H2 0.9500
C3 C4 1.367(19)
C4 C5 1.398(19)
C4 H4 0.9500
C5 C6 1.400(16)
C5 H5 0.9500
C6 C7 1.506(17)
C7 C8 1.517(16)
C7 H7 1.0000
C8 C13 1.405(18)
C8 C9 1.425(19)
C9 C10 1.40(2)
C9 H9 0.9500
C10 C11 1.41(3)
C10 H10 0.9500
C11 C12 1.42(3)
C11 H11 0.9500
C12 C13 1.398(19)
C12 H12 0.9500
C13 H13 0.9500
C14 C19 1.409(16)
C14 C15 1.412(17)
C15 C16 1.385(19)
C15 C21 1.510(19)
C16 C17 1.40(2)
C16 H16 0.9500
C17 C18 1.40(2)
C17 C22 1.50(2)
C18 C19 1.371(18)
C18 H18 0.9500
C19 C20 1.518(17)
C20 H20A 0.9800
C20 H20B 0.9800
C20 H20C 0.9800
C21 H21A 0.9800
C21 H21B 0.9800
C21 H21C 0.9800
C22 H22A 0.9800
C22 H22B 0.9800
C22 H22C 0.9800
C23 C24 1.528(18)
C23 C30 1.541(16)
C23 C36 1.569(16)
C24 C29 1.379(16)
C24 C25 1.381(18)
C25 C26 1.407(18)
C25 H25 0.9500
C26 C27 1.349(19)
C26 H26 0.9500
C27 C28 1.37(2)
C27 H27 0.9500
C28 C29 1.408(19)
C28 H28 0.9500
C29 H29 0.9500
C30 C35 1.390(18)
C30 C31 1.394(17)
C31 C32 1.371(18)
C31 H31 0.9500
C32 C33 1.41(2)
C32 H32 0.9500
C33 C34 1.384(19)
C33 H33 0.9500
C34 C35 1.379(18)
C34 H34 0.9500
C35 H35 0.9500
C36 C41 1.381(17)
C36 C37 1.397(17)
C37 C38 1.445(18)
C37 H37 0.9500
C38 C39 1.33(2)
C38 H38 0.9500
C39 C40 1.35(2)
C39 H39 0.9500
C40 C41 1.430(18)
C40 H40 0.9500
C41 H41 0.9500
C42 H42A 0.9800
C42 H42B 0.9800
C42 H42C 0.9800
C43 C48 1.368(16)
C43 C44 1.432(16)
C44 C45 1.366(18)
C44 H44 0.9500
C45 C46 1.35(2)
C46 C47 1.395(19)
C46 H46 0.9500
C47 C48 1.384(16)
C47 H47 0.9500
C48 C49 1.561(14)
C49 C50 1.511(15)
C49 H49 1.0000
C50 C55 1.390(17)
C50 C51 1.412(17)
C51 C52 1.378(19)
C51 H51 0.9500
C52 C53 1.37(2)
C52 H52 0.9500
C53 C54 1.40(2)
C53 H53 0.9500
C54 C55 1.39(2)
C54 H54 0.9500
C55 H55 0.9500
C56 C61 1.407(17)
C56 C57 1.413(19)
C57 C58 1.38(2)
C57 C63 1.538(19)
C58 C59 1.374(19)
C58 H58 0.9500
C59 C60 1.389(19)
C59 C64 1.513(19)
C60 C61 1.381(18)
C60 H60 0.9500
C61 C62 1.526(18)
C62 H62A 0.9800
C62 H62B 0.9800
C62 H62C 0.9800
C63 H63A 0.9800
C63 H63B 0.9800
C63 H63C 0.9800
C64 H64A 0.9800
C64 H64B 0.9800
C64 H64C 0.9800
C65 C66 1.522(16)
C65 C78 1.534(15)
C65 C72 1.553(14)
C66 C71 1.389(15)
C66 C67 1.426(15)
C67 C68 1.356(17)
C67 H67 0.9500
C68 C69 1.396(17)
C68 H68 0.9500
C69 C70 1.371(18)
C69 H69 0.9500
C70 C71 1.359(17)
C70 H70 0.9500
C71 H71 0.9500
C72 C77 1.366(17)
C72 C73 1.414(16)
C73 C74 1.405(17)
C73 H73 0.9500
C74 C75 1.35(2)
C74 H74 0.9500
C75 C76 1.369(19)
C75 H75 0.9500
C76 C77 1.396(18)
C76 H76 0.9500
C77 H77 0.9500
C78 C79 1.388(16)
C78 C83 1.398(17)
C79 C80 1.356(17)
C79 H79 0.9500
C80 C81 1.419(18)
C80 H80 0.9500
C81 C82 1.330(18)
C81 H81 0.9500
C82 C83 1.396(16)
C82 H82 0.9500
C83 H83 0.9500
C84 H84A 0.9800
C84 H84B 0.9800
C84 H84C 0.9800

loop_
_geom_hbond_atom_site_label_D
_geom_hbond_atom_site_label_H
_geom_hbond_atom_site_label_A
_geom_hbond_distance_DH
_geom_hbond_distance_HA
_geom_hbond_distance_DA
_geom_hbond_angle_DHA
C44 H44 O6 0.95 2.36 3.022(16) 126.2
C2 H2 O2 0.95 2.28 2.973(15) 128.7
C44 H44 O6 0.95 2.36 3.022(16) 126.2
C2 H2 O2 0.95 2.28 2.973(15) 128.7
C44 H44 O6 0.95 2.36 3.022(16) 126.2
C2 H2 O2 0.95 2.28 2.973(15) 128.7
C2 H2 O2 0.95 2.28 2.973(15) 128.7
C44 H44 O6 0.95 2.36 3.022(16) 126.2

loop_
_geom_torsion_atom_site_label_1
_geom_torsion_atom_site_label_2
_geom_torsion_atom_site_label_3
_geom_torsion_atom_site_label_4
_geom_torsion
O3 S1 N1 C1 169.1(10)
O2 S1 N1 C1 40.8(11)
C14 S1 N1 C1 -76.7(11)
O5 S3 N2 C43 172.3(11)
O6 S3 N2 C43 46.0(12)
C56 S3 N2 C43 -72.6(12)
S1 N1 C1 C2 -31.4(16)
S1 N1 C1 C6 152.4(9)
C6 C1 C2 C3 0.1(18)
N1 C1 C2 C3 -175.8(11)
C1 C2 C3 C4 -1.7(19)
C1 C2 C3 O1 178.6(11)
C42 O1 C3 C4 11(2)
C42 O1 C3 C2 -169.1(14)
C2 C3 C4 C5 3(2)
O1 C3 C4 C5 -177.3(12)
C3 C4 C5 C6 -2.7(19)
C4 C5 C6 C1 1.1(17)
C4 C5 C6 C7 175.7(11)
C2 C1 C6 C5 0.2(16)
N1 C1 C6 C5 176.4(10)
C2 C1 C6 C7 -174.3(11)
N1 C1 C6 C7 1.9(15)
C5 C6 C7 C8 -98.9(12)
C1 C6 C7 C8 75.4(13)
C5 C6 C7 S2 24.5(14)
C1 C6 C7 S2 -161.2(9)
C23 S2 C7 C6 90.0(9)
C23 S2 C7 C8 -144.6(8)
C6 C7 C8 C13 -127.0(12)
S2 C7 C8 C13 103.8(11)
C6 C7 C8 C9 52.5(13)
S2 C7 C8 C9 -76.8(12)
C13 C8 C9 C10 -2.3(18)
C7 C8 C9 C10 178.3(11)
C8 C9 C10 C11 2(2)
C9 C10 C11 C12 -1(2)
C10 C11 C12 C13 1(2)
C11 C12 C13 C8 -2(2)
C9 C8 C13 C12 2(2)
C7 C8 C13 C12 -178.1(12)
O3 S1 C14 C19 43.2(9)
O2 S1 C14 C19 173.4(8)
N1 S1 C14 C19 -68.5(9)
O3 S1 C14 C15 -135.8(9)
O2 S1 C14 C15 -5.6(10)
N1 S1 C14 C15 112.5(9)
C19 C14 C15 C16 0.3(17)
S1 C14 C15 C16 179.3(9)
C19 C14 C15 C21 179.6(12)
S1 C14 C15 C21 -1.5(18)
C14 C15 C16 C17 -0.4(19)
C21 C15 C16 C17 -179.7(13)
C15 C16 C17 C18 -0.7(19)
C15 C16 C17 C22 176.9(14)
C16 C17 C18 C19 2.0(19)
C22 C17 C18 C19 -175.6(13)
C17 C18 C19 C14 -2.1(17)
C17 C18 C19 C20 -176.6(12)
C15 C14 C19 C18 0.9(16)
S1 C14 C19 C18 -178.1(8)
C15 C14 C19 C20 174.8(11)
S1 C14 C19 C20 -4.1(14)
C7 S2 C23 C24 -63.1(8)
C7 S2 C23 C30 64.7(10)
C7 S2 C23 C36 176.9(8)
C30 C23 C24 C29 -24.2(16)
C36 C23 C24 C29 -141.4(11)
S2 C23 C24 C29 102.7(12)
C30 C23 C24 C25 164.7(11)
C36 C23 C24 C25 47.5(15)
S2 C23 C24 C25 -68.5(12)
C29 C24 C25 C26 2.1(19)
C23 C24 C25 C26 173.7(12)
C24 C25 C26 C27 -3(2)
C25 C26 C27 C28 3(2)
C26 C27 C28 C29 -2(3)
C25 C24 C29 C28 -0.8(19)
C23 C24 C29 C28 -172.2(13)
C27 C28 C29 C24 1(2)
C24 C23 C30 C35 141.6(11)
C36 C23 C30 C35 -95.9(12)
S2 C23 C30 C35 18.4(14)
C24 C23 C30 C31 -46.1(14)
C36 C23 C30 C31 76.3(13)
S2 C23 C30 C31 -169.3(9)
C35 C30 C31 C32 -4.5(17)
C23 C30 C31 C32 -177.0(11)
C30 C31 C32 C33 7.5(19)
C31 C32 C33 C34 -6.9(19)
C32 C33 C34 C35 3(2)
C33 C34 C35 C30 -0.5(19)
C31 C30 C35 C34 0.9(17)
C23 C30 C35 C34 173.3(11)
C24 C23 C36 C41 -154.1(12)
C30 C23 C36 C41 81.6(13)
S2 C23 C36 C41 -37.9(14)
C24 C23 C36 C37 30.8(15)
C30 C23 C36 C37 -93.5(13)
S2 C23 C36 C37 147.0(10)
C41 C36 C37 C38 -2.3(19)
C23 C36 C37 C38 172.8(12)
C36 C37 C38 C39 2(2)
C37 C38 C39 C40 -3(2)
C38 C39 C40 C41 3(2)
C37 C36 C41 C40 2.7(19)
C23 C36 C41 C40 -172.4(12)
C39 C40 C41 C36 -3(2)
S3 N2 C43 C48 150.4(10)
S3 N2 C43 C44 -38.6(16)
C48 C43 C44 C45 -5.8(18)
N2 C43 C44 C45 -177.0(11)
C43 C44 C45 C46 2(2)
C43 C44 C45 O4 -178.2(12)
C84 O4 C45 C46 150.0(15)
C84 O4 C45 C44 -30(2)
C44 C45 C46 C47 2(2)
O4 C45 C46 C47 -177.4(12)
C45 C46 C47 C48 -3(2)
C44 C43 C48 C47 5.0(17)
N2 C43 C48 C47 176.0(11)
C44 C43 C48 C49 -172.3(10)
N2 C43 C48 C49 -1.4(16)
C46 C47 C48 C43 -0.5(18)
C46 C47 C48 C49 176.7(11)
C43 C48 C49 C50 75.1(13)
C47 C48 C49 C50 -102.2(13)
C43 C48 C49 S4 -160.7(9)
C47 C48 C49 S4 22.1(14)
C65 S4 C49 C50 -144.9(8)
C65 S4 C49 C48 89.7(9)
C48 C49 C50 C55 50.7(14)
S4 C49 C50 C55 -77.4(12)
C48 C49 C50 C51 -131.6(11)
S4 C49 C50 C51 100.3(11)
C55 C50 C51 C52 -2.2(17)
C49 C50 C51 C52 -179.9(11)
C50 C51 C52 C53 3(2)
C51 C52 C53 C54 -3(2)
C52 C53 C54 C55 2(2)
C51 C50 C55 C54 1.0(19)
C49 C50 C55 C54 178.8(12)
C53 C54 C55 C50 -1(2)
O5 S3 C56 C61 41.5(10)
O6 S3 C56 C61 171.8(9)
N2 S3 C56 C61 -69.5(10)
O5 S3 C56 C57 -137.5(10)
O6 S3 C56 C57 -7.2(12)
N2 S3 C56 C57 111.5(10)
C61 C56 C57 C58 -4.2(17)
S3 C56 C57 C58 174.8(9)
C61 C56 C57 C63 177.0(12)
S3 C56 C57 C63 -3.9(18)
C56 C57 C58 C59 3.4(19)
C63 C57 C58 C59 -177.8(13)
C57 C58 C59 C60 0.3(18)
C57 C58 C59 C64 -179.7(13)
C58 C59 C60 C61 -3.3(17)
C64 C59 C60 C61 176.7(12)
C59 C60 C61 C56 2.4(16)
C59 C60 C61 C62 -177.7(11)
C57 C56 C61 C60 1.5(16)
S3 C56 C61 C60 -177.5(8)
C57 C56 C61 C62 -178.4(11)
S3 C56 C61 C62 2.6(15)
C49 S4 C65 C66 -60.8(8)
C49 S4 C65 C78 177.9(7)
C49 S4 C65 C72 65.6(8)
C78 C65 C66 C71 -145.6(11)
C72 C65 C66 C71 -24.4(16)
S4 C65 C66 C71 99.6(12)
C78 C65 C66 C67 40.6(14)
C72 C65 C66 C67 161.8(10)
S4 C65 C66 C67 -74.2(11)
C71 C66 C67 C68 -0.5(18)
C65 C66 C67 C68 173.6(11)
C66 C67 C68 C69 1.7(19)
C67 C68 C69 C70 -3.6(19)
C68 C69 C70 C71 4.2(19)
C69 C70 C71 C66 -3(2)
C67 C66 C71 C70 1.1(18)
C65 C66 C71 C70 -172.8(11)
C66 C65 C72 C77 141.4(11)
C78 C65 C72 C77 -92.1(12)
S4 C65 C72 C77 20.5(14)
C66 C65 C72 C73 -45.1(14)
C78 C65 C72 C73 81.3(12)
S4 C65 C72 C73 -166.1(8)
C77 C72 C73 C74 0.6(17)
C65 C72 C73 C74 -173.2(10)
C72 C73 C74 C75 -1.3(18)
C73 C74 C75 C76 2.1(19)
C74 C75 C76 C77 -2.1(19)
C73 C72 C77 C76 -0.5(18)
C65 C72 C77 C76 172.9(10)
C75 C76 C77 C72 1.3(19)
C66 C65 C78 C79 36.3(15)
C72 C65 C78 C79 -90.9(12)
S4 C65 C78 C79 151.7(9)
C66 C65 C78 C83 -155.0(11)
C72 C65 C78 C83 77.9(13)
S4 C65 C78 C83 -39.5(12)
C83 C78 C79 C80 7.6(18)
C65 C78 C79 C80 176.7(11)
C78 C79 C80 C81 -5.7(19)
C79 C80 C81 C82 3.3(19)
C80 C81 C82 C83 -3(2)
C81 C82 C83 C78 5(2)
C79 C78 C83 C82 -6.9(17)
C65 C78 C83 C82 -176.0(11)

loop_
_platon_squeeze_void_nr
_platon_squeeze_void_average_x
_platon_squeeze_void_average_y
_platon_squeeze_void_average_z
_platon_squeeze_void_volume
_platon_squeeze_void_count_electrons
_platon_squeeze_void_content
1 -0.011 0.256 0.176 236 68 ' '
2 -0.042 0.756 0.824 236 68 ' '
3 0.269 0.010 0.430 20 5 ' '
4 0.482 0.044 0.290 7 2 ' '
5 0.521 0.544 0.708 7 2 ' '
6 0.732 0.510 0.568 19 5 ' '
